data_7063554
loop_
_publ_author_name
'Kuznetsova, Agata'
'Leonov, Nikita E.'
'Anikin, Oleg V.'
'Klenov, Michael S.'
'Churakov, Aleksandr M.'
'Strelenko, Yuri A.'
'Novikov, Roman A.'
'Fedyanin, Ivan V.'
'Pivkina, Alla N.'
'Kon'kova, Tatyana S.'
'Sinditskii, Valery P.'
'Smirnova, Anastasia D.'
'Tartakovsky, Vladimir'

_publ_section_title
;
 Parent 1,4-dihydro-[1,2,3]triazolo[4,5-d][1,2,3]triazole and its
 derivatives as precursors for the design of promising high energy density
 materials&#x2020;
;
_journal_name_full 'New Journal of Chemistry'
_journal_paper_doi 10.1039/D4NJ04427D
_journal_year 2024
_chemical_formula_moiety 'C4 H6 N6'
_chemical_formula_sum 'C4 H6 N6'
_chemical_formula_weight 138.15
_space_group_crystal_system triclinic
_space_group_IT_number 2
_space_group_name_Hall '-P 1'
_space_group_name_H-M_alt 'P -1'
_atom_sites_solution_hydrogens geom
_atom_sites_solution_primary dual
_audit_creation_method 'Modified SHELXL output'
_audit_update_record
;
2024-09-09 deposited with the CCDC.	2024-11-22 downloaded from the CCDC.
;
_cell_angle_alpha 92.207(5)
_cell_angle_beta 96.659(5)
_cell_angle_gamma 100.975(5)
_cell_formula_units_Z 1
_cell_length_a 4.1132(6)
_cell_length_b 6.0633(8)
_cell_length_c 6.1413(8)
_cell_measurement_reflns_used 722
_cell_measurement_temperature 100(2)
_cell_measurement_theta_max 30.75
_cell_measurement_theta_min 3.34
_cell_volume 149.06(4)
_computing_cell_refinement 'Bruker SAINT'
_computing_data_collection 'Bruker APEX3'
_computing_data_reduction 'Bruker SAINT'
_computing_molecular_graphics 'SHELXTL (Sheldrick, 2008)'
_computing_publication_material 'SHELXTL (Sheldrick, 2008)'
_computing_structure_refinement 'SHELXL (Sheldrick, 2015b)'
_computing_structure_solution 'SHELXT (Sheldrick, 2015a)'
_diffrn_ambient_temperature 100(2)
_diffrn_detector_type 'Bruker PHOTON III CPAD area detector'
_diffrn_measured_fraction_theta_full 0.993
_diffrn_measured_fraction_theta_max 0.986
_diffrn_measurement_device_type 'Bruker Quest diffractometer'
_diffrn_measurement_method '\o scans'
_diffrn_radiation_type MoK\a
_diffrn_radiation_wavelength 0.71073
_diffrn_reflns_av_R_equivalents 0.0428
_diffrn_reflns_av_unetI/netI 0.0529
_diffrn_reflns_Laue_measured_fraction_full 0.993
_diffrn_reflns_Laue_measured_fraction_max 0.986
_diffrn_reflns_limit_h_max 5
_diffrn_reflns_limit_h_min -5
_diffrn_reflns_limit_k_max 8
_diffrn_reflns_limit_k_min -8
_diffrn_reflns_limit_l_max 8
_diffrn_reflns_limit_l_min -8
_diffrn_reflns_number 2152
_diffrn_reflns_point_group_measured_fraction_full 0.993
_diffrn_reflns_point_group_measured_fraction_max 0.986
_diffrn_reflns_theta_full 25.242
_diffrn_reflns_theta_max 30.026
_diffrn_reflns_theta_min 3.346
_exptl_absorpt_coefficient_mu 0.112
_exptl_absorpt_correction_T_max 0.862
_exptl_absorpt_correction_T_min 0.628
_exptl_absorpt_correction_type multi-scan
_exptl_absorpt_process_details SADABS
_exptl_crystal_colour colorless
_exptl_crystal_density_diffrn 1.539
_exptl_crystal_description plate
_exptl_crystal_F_000 72
_exptl_crystal_size_max 0.320
_exptl_crystal_size_mid 0.220
_exptl_crystal_size_min 0.070
_refine_diff_density_max 0.402
_refine_diff_density_min -0.331
_refine_diff_density_rms 0.058
_refine_ls_extinction_method none
_refine_ls_goodness_of_fit_ref 1.015
_refine_ls_hydrogen_treatment constr
_refine_ls_matrix_type full
_refine_ls_number_parameters 47
_refine_ls_number_reflns 860
_refine_ls_number_restraints 0
_refine_ls_restrained_S_all 1.015
_refine_ls_R_factor_all 0.0517
_refine_ls_R_factor_gt 0.0424
_refine_ls_shift/su_max 0.000
_refine_ls_shift/su_mean 0.000
_refine_ls_structure_factor_coef Fsqd
_refine_ls_weighting_details 'w=1/[\s^2^(Fo^2^)+(0.0490P)^2^+0.0500P] where P=(Fo^2^+2Fc^2^)/3'
_refine_ls_weighting_scheme calc
_refine_ls_wR_factor_gt 0.1041
_refine_ls_wR_factor_ref 0.1117
_reflns_Friedel_coverage 0.000
_reflns_number_gt 716
_reflns_number_total 860
_reflns_threshold_expression 'I > 2\s(I)'
_cod_data_source_file d4nj04427d2.cif
_cod_data_source_block eae0363
_cod_database_code 7063554
_publ_contact_name 'Fedyanin, Ivan V.'
_publ_contact_email octy@xrlab.ineos.ac.ru
_shelx_shelxl_version_number 2018/3
_shelx_space_group_comment
;
The symmetry employed for this shelxl refinement is uniquely defined
by the following loop, which should always be used as a source of
symmetry information in preference to the above space-group names.
They are only intended as comments.
;
_shelx_estimated_absorpt_t_min 0.965
_shelx_estimated_absorpt_t_max 0.992

loop_
_space_group_symop_operation_xyz
'x, y, z'
'-x, -y, -z'

loop_
_atom_site_label
_atom_site_type_symbol
_atom_site_fract_x
_atom_site_fract_y
_atom_site_fract_z
_atom_site_U_iso_or_equiv
_atom_site_adp_type
_atom_site_occupancy
_atom_site_site_symmetry_order
_atom_site_calc_flag
_atom_site_refinement_flags_posn
_atom_site_refinement_flags_adp
_atom_site_refinement_flags_occupancy
_atom_site_disorder_assembly
_atom_site_disorder_group
N1 N 0.7127(2) 0.61699(17) 0.30442(16) 0.0158(3) Uani 1 1 d . . . . .
N2 N 0.7130(3) 0.40118(18) 0.23508(17) 0.0181(3) Uani 1 1 d . . . . .
N3 N 0.5531(3) 0.25730(18) 0.36334(17) 0.0181(3) Uani 1 1 d . . . . .
C3A C 0.4522(3) 0.38846(19) 0.51637(18) 0.0147(3) Uani 1 1 d . . . . .
C4 C 0.8759(3) 0.8044(2) 0.1904(2) 0.0188(3) Uani 1 1 d . . . . .
H4A H 0.713534 0.896286 0.139605 0.028 Uiso 1 1 calc R U . . .
H4B H 0.966344 0.746540 0.063883 0.028 Uiso 1 1 calc R U . . .
H4C H 1.057945 0.896737 0.290670 0.028 Uiso 1 1 calc R U . . .

loop_
_atom_site_aniso_label
_atom_site_aniso_U_11
_atom_site_aniso_U_22
_atom_site_aniso_U_33
_atom_site_aniso_U_23
_atom_site_aniso_U_13
_atom_site_aniso_U_12
N1 0.0160(5) 0.0158(5) 0.0150(5) -0.0006(4) 0.0018(4) 0.0020(3)
N2 0.0202(5) 0.0159(5) 0.0179(5) -0.0009(4) 0.0035(4) 0.0027(4)
N3 0.0198(5) 0.0168(5) 0.0175(5) -0.0004(4) 0.0042(4) 0.0026(4)
C3A 0.0128(5) 0.0162(6) 0.0142(5) 0.0001(4) 0.0000(4) 0.0015(4)
C4 0.0195(5) 0.0183(6) 0.0183(6) 0.0031(4) 0.0044(4) 0.0010(4)

loop_
_atom_type_symbol
_atom_type_description
_atom_type_scat_dispersion_real
_atom_type_scat_dispersion_imag
_atom_type_scat_source
C C 0.0033 0.0016 'International Tables Vol C Tables 4.2.6.8 and 6.1.1.4'
H H 0.0000 0.0000 'International Tables Vol C Tables 4.2.6.8 and 6.1.1.4'
N N 0.0061 0.0033 'International Tables Vol C Tables 4.2.6.8 and 6.1.1.4'

loop_
_geom_angle_atom_site_label_1
_geom_angle_atom_site_label_2
_geom_angle_atom_site_label_3
_geom_angle
_geom_angle_site_symmetry_1
_geom_angle_site_symmetry_3
_geom_angle_publ_flag
C3A N1 N2 108.13(10) 2_666 . ?
C3A N1 C4 131.37(11) 2_666 . ?
N2 N1 C4 120.50(10) . . ?
N3 N2 N1 110.52(10) . . ?
N2 N3 C3A 104.98(10) . . ?
N1 C3A N3 143.63(11) 2_666 . ?
N1 C3A C3A 105.02(13) 2_666 2_666 ?
N3 C3A C3A 111.35(13) . 2_666 ?
N1 C4 H4A 109.5 . . ?
N1 C4 H4B 109.5 . . ?
H4A C4 H4B 109.5 . . ?
N1 C4 H4C 109.5 . . ?
H4A C4 H4C 109.5 . . ?
H4B C4 H4C 109.5 . . ?

loop_
_geom_bond_atom_site_label_1
_geom_bond_atom_site_label_2
_geom_bond_distance
_geom_bond_site_symmetry_2
_geom_bond_publ_flag
N1 C3A 1.3561(15) 2_666 ?
N1 N2 1.3608(15) . ?
N1 C4 1.4535(15) . ?
N2 N3 1.3299(14) . ?
N3 C3A 1.3590(16) . ?
C3A C3A 1.364(2) 2_666 ?
C4 H4A 0.9800 . ?
C4 H4B 0.9800 . ?
C4 H4C 0.9800 . ?

loop_
_geom_torsion_atom_site_label_1
_geom_torsion_atom_site_label_2
_geom_torsion_atom_site_label_3
_geom_torsion_atom_site_label_4
_geom_torsion
_geom_torsion_site_symmetry_1
_geom_torsion_site_symmetry_2
_geom_torsion_site_symmetry_3
_geom_torsion_site_symmetry_4
_geom_torsion_publ_flag
C3A N1 N2 N3 0.19(12) 2_666 . . . ?
C4 N1 N2 N3 179.45(9) . . . . ?
N1 N2 N3 C3A -0.15(12) . . . . ?
N2 N3 C3A N1 -179.86(15) . . . 2_666 ?
N2 N3 C3A C3A 0.06(15) . . . 2_666 ?
